data_4121471
loop_
_publ_author_name
'Kang, Taek'
'Kim, Youngchan'
'Lee, Donggun'
'Wang, Zhen'
'Chang, Sukbok'

_publ_section_title
;
 Iridium-Catalyzed Intermolecular Amidation of sp(3) C-H Bonds: Late-Stage
 Functionalization of an Unactivated Methyl Group.
;
_journal_issue 11
_journal_name_full 'Journal of the American Chemical Society'
_journal_page_first 4141
_journal_page_last 4144
_journal_paper_doi 10.1021/ja501014b
_journal_volume 136
_journal_year 2014
_chemical_formula_sum 'C18 H26 N2 O5 S'
_chemical_formula_weight 382.47
_chemical_name_systematic
; 
 ? 
;
_space_group_IT_number 2
_symmetry_cell_setting triclinic
_symmetry_space_group_name_Hall '-P 1'
_symmetry_space_group_name_H-M 'P -1'
_atom_sites_solution_hydrogens geom
_atom_sites_solution_primary direct
_atom_sites_solution_secondary difmap
_audit_creation_method SHELXL-97
_cell_angle_alpha 69.550(3)
_cell_angle_beta 76.935(3)
_cell_angle_gamma 84.815(3)
_cell_formula_units_Z 2
_cell_length_a 9.2259(5)
_cell_length_b 10.2376(5)
_cell_length_c 11.1572(6)
_cell_measurement_reflns_used 26259
_cell_measurement_temperature 120(2)
_cell_measurement_theta_max 31.26
_cell_measurement_theta_min 1.99
_cell_volume 961.76(9)
_computing_cell_refinement 'Bruker SMART'
_computing_data_collection 'Bruker SMART'
_computing_data_reduction 'Bruker SAINT'
_computing_molecular_graphics 'Bruker SHELXTL'
_computing_publication_material 'Bruker SHELXTL'
_computing_structure_refinement 'SHELXL-97 (Sheldrick, 1997)'
_computing_structure_solution 'SHELXS-97 (Sheldrick, 1990)'
_diffrn_ambient_temperature 120(2)
_diffrn_measured_fraction_theta_full 0.988
_diffrn_measured_fraction_theta_max 0.988
_diffrn_measurement_device_type 'CCD area detector'
_diffrn_measurement_method 'phi and omega scans'
_diffrn_radiation_monochromator graphite
_diffrn_radiation_source 'fine-focus sealed tube'
_diffrn_radiation_type MoK\a
_diffrn_radiation_wavelength 0.71073
_diffrn_reflns_av_R_equivalents 0.0498
_diffrn_reflns_av_sigmaI/netI 0.0458
_diffrn_reflns_limit_h_max 13
_diffrn_reflns_limit_h_min -13
_diffrn_reflns_limit_k_max 14
_diffrn_reflns_limit_k_min -14
_diffrn_reflns_limit_l_max 16
_diffrn_reflns_limit_l_min -16
_diffrn_reflns_number 26259
_diffrn_reflns_theta_full 31.26
_diffrn_reflns_theta_max 31.26
_diffrn_reflns_theta_min 1.99
_exptl_absorpt_coefficient_mu 0.199
_exptl_absorpt_correction_T_max 0.9823
_exptl_absorpt_correction_T_min 0.9689
_exptl_absorpt_correction_type multi-scan
_exptl_absorpt_process_details SADABS
_exptl_crystal_colour white
_exptl_crystal_density_diffrn 1.321
_exptl_crystal_density_meas 0
_exptl_crystal_density_method 'not measured'
_exptl_crystal_description platy
_exptl_crystal_F_000 408
_exptl_crystal_size_max 0.16
_exptl_crystal_size_mid 0.09
_exptl_crystal_size_min 0.09
_refine_diff_density_max 0.883
_refine_diff_density_min -0.770
_refine_diff_density_rms 0.079
_refine_ls_extinction_method none
_refine_ls_goodness_of_fit_ref 1.063
_refine_ls_hydrogen_treatment mixed
_refine_ls_matrix_type full
_refine_ls_number_parameters 235
_refine_ls_number_reflns 6196
_refine_ls_number_restraints 0
_refine_ls_restrained_S_all 1.063
_refine_ls_R_factor_all 0.0800
_refine_ls_R_factor_gt 0.0532
_refine_ls_shift/su_max 0.001
_refine_ls_shift/su_mean 0.000
_refine_ls_structure_factor_coef Fsqd
_refine_ls_weighting_details 'calc w=1/[\s^2^(Fo^2^)+(0.0789P)^2^+0.2636P] where P=(Fo^2^+2Fc^2^)/3'
_refine_ls_weighting_scheme calc
_refine_ls_wR_factor_gt 0.1412
_refine_ls_wR_factor_ref 0.1578
_reflns_number_gt 4371
_reflns_number_total 6196
_reflns_threshold_expression >2sigma(I)
_cod_data_source_file ja501014b_si_002.cif
_cod_data_source_block 0077b-1
_cod_depositor_comments
;
The following automatic conversions were performed:

'_symmetry_cell_setting' value 'Triclinic' changed to 'triclinic'
according to
/usr/data/users/saulius/crontab/automatic-downloads/current/ACS/lib/dictionaries/cif_core.dic
dictionary named 'cif_core.dic' version 2.4.2 from 2011-04-26.

Automatic conversion script
Id: cif_fix_values 2281 2013-09-26 08:29:07Z andrius 
;
_cod_original_sg_symbol_H-M P-1
_cod_database_code 4121471

loop_
_symmetry_equiv_pos_as_xyz
'x, y, z'
'-x, -y, -z'

loop_
_atom_site_label
_atom_site_type_symbol
_atom_site_fract_x
_atom_site_fract_y
_atom_site_fract_z
_atom_site_U_iso_or_equiv
_atom_site_adp_type
_atom_site_occupancy
_atom_site_symmetry_multiplicity
_atom_site_calc_flag
_atom_site_refinement_flags
S1 S 1.14629(5) 1.04836(4) 0.12041(4) 0.02248(12) Uani 1 1 d .
N1 N 1.00317(16) 0.95455(15) 0.21388(13) 0.0226(3) Uani 1 1 d .
H1A H 0.9216 0.9547 0.1854 0.027 Uiso 1 1 calc R
O4 O 1.10513(14) 1.11974(12) -0.00359(12) 0.0269(3) Uani 1 1 d .
O5 O 1.18779(15) 1.12813(13) 0.19042(13) 0.0302(3) Uani 1 1 d .
O1 O 0.89305(16) 0.54762(13) 0.25908(13) 0.0326(3) Uani 1 1 d .
N2 N 0.92531(17) 0.66407(15) 0.28814(14) 0.0253(3) Uani 1 1 d .
C2 C 0.86748(19) 0.80026(17) 0.42657(15) 0.0224(3) Uani 1 1 d .
C11 C 1.01645(19) 0.86959(18) 0.34806(16) 0.0232(3) Uani 1 1 d .
H11A H 1.0462 0.9294 0.3913 0.028 Uiso 1 1 calc R
H11B H 1.0945 0.7970 0.3454 0.028 Uiso 1 1 calc R
O3 O 0.77011(16) 1.01082(14) 0.45661(14) 0.0366(3) Uani 1 1 d .
C12 C 1.29043(19) 0.92838(17) 0.09980(16) 0.0224(3) Uani 1 1 d .
C1 C 0.8305(2) 0.68330(18) 0.38353(16) 0.0249(3) Uani 1 1 d .
C16 C 1.5131(2) 0.80405(19) 0.15419(17) 0.0272(4) Uani 1 1 d .
H16A H 1.5923 0.7888 0.1993 0.033 Uiso 1 1 calc R
C15 C 1.50679(19) 0.72448(18) 0.07659(17) 0.0266(3) Uani 1 1 d .
C17 C 1.40530(19) 0.90572(18) 0.16687(16) 0.0254(3) Uani 1 1 d .
H17A H 1.4104 0.9588 0.2207 0.030 Uiso 1 1 calc R
C13 C 1.2831(2) 0.8519(2) 0.01978(19) 0.0309(4) Uani 1 1 d .
H13A H 1.2051 0.8687 -0.0269 0.037 Uiso 1 1 calc R
C8 C 0.74772(19) 0.91556(18) 0.40529(17) 0.0265(3) Uani 1 1 d .
C3 C 0.8718(2) 0.73664(19) 0.57335(16) 0.0278(4) Uani 1 1 d .
H3A H 0.9568 0.6703 0.5846 0.033 Uiso 1 1 calc R
H3B H 0.8875 0.8117 0.6057 0.033 Uiso 1 1 calc R
O2 O 0.64906(15) 0.92207(16) 0.34922(15) 0.0398(3) Uani 1 1 d .
C4 C 0.7279(2) 0.6609(2) 0.65411(18) 0.0345(4) Uani 1 1 d .
H4A H 0.7340 0.6227 0.7475 0.041 Uiso 1 1 calc R
H4B H 0.6432 0.7278 0.6455 0.041 Uiso 1 1 calc R
C14 C 1.3908(2) 0.7512(2) 0.0091(2) 0.0322(4) Uani 1 1 d .
H14A H 1.3859 0.6989 -0.0454 0.039 Uiso 1 1 calc R
C18 C 1.6214(2) 0.6127(2) 0.0653(2) 0.0347(4) Uani 1 1 d .
H18A H 1.6929 0.6078 0.1197 0.052 Uiso 1 1 calc R
H18B H 1.6737 0.6348 -0.0261 0.052 Uiso 1 1 calc R
H18C H 1.5721 0.5227 0.0950 0.052 Uiso 1 1 calc R
C6 C 0.6955(2) 0.5963(2) 0.46318(19) 0.0352(4) Uani 1 1 d .
H6A H 0.6923 0.5165 0.4332 0.042 Uiso 1 1 calc R
H6B H 0.6041 0.6533 0.4501 0.042 Uiso 1 1 calc R
C5 C 0.7009(3) 0.5423(2) 0.60873(19) 0.0394(5) Uani 1 1 d .
H5A H 0.6056 0.4968 0.6607 0.047 Uiso 1 1 calc R
H5B H 0.7815 0.4716 0.6240 0.047 Uiso 1 1 calc R
C7 C 0.9992(2) 0.5447(2) 0.14418(19) 0.0356(4) Uani 1 1 d .
H7A H 0.9799 0.4647 0.1214 0.053 Uiso 1 1 calc R
H7B H 1.0999 0.5365 0.1611 0.053 Uiso 1 1 calc R
H7C H 0.9904 0.6310 0.0715 0.053 Uiso 1 1 calc R
C9 C 0.6772(3) 1.1350(2) 0.4329(3) 0.0515(6) Uani 1 1 d .
H9A H 0.6676 1.1721 0.5052 0.062 Uiso 1 1 calc R
H9B H 0.5765 1.1112 0.4304 0.062 Uiso 1 1 calc R
C10 C 0.7409(3) 1.2414(3) 0.3090(3) 0.0577(7) Uani 1 1 d .
H10A H 0.6772 1.3251 0.2953 0.087 Uiso 1 1 calc R
H10B H 0.7476 1.2056 0.2371 0.087 Uiso 1 1 calc R
H10C H 0.8406 1.2649 0.3115 0.087 Uiso 1 1 calc R

loop_
_atom_site_aniso_label
_atom_site_aniso_U_11
_atom_site_aniso_U_22
_atom_site_aniso_U_33
_atom_site_aniso_U_23
_atom_site_aniso_U_13
_atom_site_aniso_U_12
S1 0.0249(2) 0.0227(2) 0.0204(2) -0.00843(15) -0.00340(15) -0.00205(15)
N1 0.0213(7) 0.0272(7) 0.0193(6) -0.0074(5) -0.0045(5) -0.0013(5)
O4 0.0308(7) 0.0242(6) 0.0233(6) -0.0049(5) -0.0056(5) -0.0006(5)
O5 0.0341(7) 0.0311(7) 0.0303(7) -0.0176(5) -0.0028(5) -0.0064(5)
O1 0.0469(8) 0.0257(6) 0.0283(7) -0.0130(5) -0.0061(6) -0.0045(6)
N2 0.0341(8) 0.0225(7) 0.0222(7) -0.0100(5) -0.0080(6) 0.0002(6)
C2 0.0248(8) 0.0237(8) 0.0184(7) -0.0078(6) -0.0031(6) 0.0006(6)
C11 0.0245(8) 0.0276(8) 0.0189(7) -0.0092(6) -0.0052(6) 0.0005(6)
O3 0.0433(8) 0.0274(7) 0.0374(8) -0.0133(6) -0.0040(6) 0.0074(6)
C12 0.0237(8) 0.0234(8) 0.0195(7) -0.0070(6) -0.0028(6) -0.0025(6)
C1 0.0285(8) 0.0246(8) 0.0204(8) -0.0053(6) -0.0059(6) -0.0022(6)
C16 0.0255(8) 0.0311(9) 0.0235(8) -0.0050(7) -0.0077(7) -0.0029(7)
C15 0.0250(8) 0.0245(8) 0.0267(8) -0.0053(6) -0.0034(7) -0.0016(6)
C17 0.0270(8) 0.0295(8) 0.0198(7) -0.0079(6) -0.0044(6) -0.0046(7)
C13 0.0310(9) 0.0366(10) 0.0347(10) -0.0203(8) -0.0153(8) 0.0060(8)
C8 0.0251(8) 0.0267(8) 0.0216(8) -0.0047(6) 0.0011(6) 0.0003(6)
C3 0.0349(9) 0.0299(9) 0.0175(7) -0.0069(6) -0.0063(7) 0.0028(7)
O2 0.0286(7) 0.0441(8) 0.0425(8) -0.0079(7) -0.0116(6) 0.0041(6)
C4 0.0399(11) 0.0378(10) 0.0187(8) -0.0048(7) -0.0012(7) 0.0024(8)
C14 0.0338(10) 0.0344(10) 0.0375(10) -0.0212(8) -0.0128(8) 0.0054(8)
C18 0.0322(10) 0.0296(9) 0.0410(11) -0.0103(8) -0.0096(8) 0.0047(8)
C6 0.0393(11) 0.0351(10) 0.0294(9) -0.0091(8) -0.0018(8) -0.0125(8)
C5 0.0463(12) 0.0338(10) 0.0278(9) -0.0004(8) 0.0002(8) -0.0101(9)
C7 0.0503(12) 0.0310(9) 0.0292(9) -0.0165(8) -0.0076(9) 0.0047(8)
C9 0.0524(14) 0.0313(11) 0.0594(15) -0.0121(10) 0.0007(12) 0.0121(10)
C10 0.0673(17) 0.0366(12) 0.0637(17) -0.0059(11) -0.0202(14) -0.0007(11)

loop_
_atom_type_symbol
_atom_type_description
_atom_type_scat_dispersion_real
_atom_type_scat_dispersion_imag
_atom_type_scat_source
C C 0.0033 0.0016 'International Tables Vol C Tables 4.2.6.8 and 6.1.1.4'
H H 0.0000 0.0000 'International Tables Vol C Tables 4.2.6.8 and 6.1.1.4'
N N 0.0061 0.0033 'International Tables Vol C Tables 4.2.6.8 and 6.1.1.4'
O O 0.0106 0.0060 'International Tables Vol C Tables 4.2.6.8 and 6.1.1.4'
S S 0.1246 0.1234 'International Tables Vol C Tables 4.2.6.8 and 6.1.1.4'

loop_
_geom_angle_atom_site_label_1
_geom_angle_atom_site_label_2
_geom_angle_atom_site_label_3
_geom_angle
O5 S1 O4 119.38(8)
O5 S1 N1 107.74(8)
O4 S1 N1 105.90(7)
O5 S1 C12 108.56(8)
O4 S1 C12 108.79(8)
N1 S1 C12 105.64(8)
C11 N1 S1 117.02(11)
N2 O1 C7 107.43(14)
C1 N2 O1 112.98(15)
C1 C2 C11 112.65(13)
C1 C2 C8 109.96(14)
C11 C2 C8 106.56(13)
C1 C2 C3 107.54(13)
C11 C2 C3 110.06(13)
C8 C2 C3 110.08(13)
N1 C11 C2 110.25(13)
C8 O3 C9 117.62(18)
C17 C12 C13 120.76(16)
C17 C12 S1 120.61(13)
C13 C12 S1 118.57(13)
N2 C1 C6 127.06(16)
N2 C1 C2 115.06(15)
C6 C1 C2 117.68(15)
C15 C16 C17 121.24(16)
C16 C15 C14 118.17(16)
C16 C15 C18 121.16(16)
C14 C15 C18 120.68(16)
C12 C17 C16 119.11(16)
C14 C13 C12 119.12(16)
O2 C8 O3 124.25(17)
O2 C8 C2 125.51(17)
O3 C8 C2 110.23(15)
C4 C3 C2 111.64(15)
C5 C4 C3 110.99(16)
C13 C14 C15 121.58(17)
C1 C6 C5 110.40(16)
C4 C5 C6 111.15(16)
O3 C9 C10 110.7(2)

loop_
_geom_bond_atom_site_label_1
_geom_bond_atom_site_label_2
_geom_bond_distance
S1 O5 1.4357(12)
S1 O4 1.4399(12)
S1 N1 1.6310(15)
S1 C12 1.7590(17)
N1 C11 1.472(2)
O1 N2 1.4118(18)
O1 C7 1.434(2)
N2 C1 1.277(2)
C2 C1 1.526(2)
C2 C11 1.535(2)
C2 C8 1.535(2)
C2 C3 1.545(2)
O3 C8 1.342(2)
O3 C9 1.446(2)
C12 C17 1.389(2)
C12 C13 1.393(2)
C1 C6 1.511(3)
C16 C15 1.393(2)
C16 C17 1.394(3)
C15 C14 1.398(3)
C15 C18 1.505(3)
C13 C14 1.383(3)
C8 O2 1.201(2)
C3 C4 1.528(3)
C4 C5 1.527(3)
C6 C5 1.533(3)
C9 C10 1.463(4)
